data_4347015
loop_
_publ_author_name
'Connell, Timothy U.'
'White, Jonathan M.'
'Smith, Trevor A.'
'Donnelly, Paul S.'

_publ_section_title
;
 Luminescent Iridium(III) Cyclometalated Complexes with 1,2,3-Triazole
 &quot;Click&quot; Ligands.
;
_journal_issue 6
_journal_name_full 'Inorganic chemistry'
_journal_page_first 2776
_journal_page_last 2790
_journal_paper_doi 10.1021/acs.inorgchem.5b02607
_journal_volume 55
_journal_year 2016
_chemical_formula_sum 'C39 H27 B Cl9 F8 Ir N6'
_chemical_formula_weight 1253.72
_space_group_crystal_system triclinic
_space_group_IT_number 2
_space_group_name_Hall '-P 1'
_space_group_name_H-M_alt 'P -1'
_atom_sites_solution_hydrogens geom
_audit_creation_method SHELXL-2014/7
_cell_angle_alpha 66.207(6)
_cell_angle_beta 83.125(4)
_cell_angle_gamma 66.905(5)
_cell_formula_units_Z 2
_cell_length_a 12.7660(6)
_cell_length_b 14.2197(9)
_cell_length_c 14.6535(8)
_cell_measurement_reflns_used 4683
_cell_measurement_temperature 130.01(10)
_cell_measurement_theta_max 76.5530
_cell_measurement_theta_min 3.7390
_cell_volume 2236.5(3)
_computing_cell_refinement
;
CrysAlisPro, Agilent Technologies,
Version 1.171.37.34 (release 22-05-2014 CrysAlis171 .NET)
(compiled May 22 2014,16:03:01)
;
_computing_data_collection
;
CrysAlisPro, Agilent Technologies,
Version 1.171.37.34 (release 22-05-2014 CrysAlis171 .NET)
(compiled May 22 2014,16:03:01)
;
_computing_data_reduction
;
CrysAlisPro, Agilent Technologies,
Version 1.171.37.34 (release 22-05-2014 CrysAlis171 .NET)
(compiled May 22 2014,16:03:01)
;
_computing_structure_refinement 'SHELXL-2014/7 (Sheldrick, 2014)'
_computing_structure_solution shelxt
_diffrn_ambient_environment N~2~
_diffrn_ambient_temperature 130.01(10)
_diffrn_detector 'CCD plate'
_diffrn_detector_area_resol_mean 10.2273
_diffrn_detector_type Atlas
_diffrn_measured_fraction_theta_full 0.990
_diffrn_measured_fraction_theta_max 0.990
_diffrn_measurement_device 'four-circle diffractometer'
_diffrn_measurement_device_type 'SuperNova, Dual, Cu at zero, Atlas'
_diffrn_measurement_method '\w scans'
_diffrn_radiation_monochromator mirror
_diffrn_radiation_probe x-ray
_diffrn_radiation_type 'Cu K\a'
_diffrn_radiation_wavelength 1.54184
_diffrn_reflns_av_R_equivalents 0.0587
_diffrn_reflns_av_unetI/netI 0.1007
_diffrn_reflns_Laue_measured_fraction_full 0.990
_diffrn_reflns_Laue_measured_fraction_max 0.990
_diffrn_reflns_limit_h_max 15
_diffrn_reflns_limit_h_min -15
_diffrn_reflns_limit_k_max 17
_diffrn_reflns_limit_k_min -14
_diffrn_reflns_limit_l_max 17
_diffrn_reflns_limit_l_min -13
_diffrn_reflns_number 12559
_diffrn_reflns_point_group_measured_fraction_full 0.990
_diffrn_reflns_point_group_measured_fraction_max 0.990
_diffrn_reflns_theta_full 67.486
_diffrn_reflns_theta_max 67.486
_diffrn_reflns_theta_min 3.768
_diffrn_source 'sealed X-ray tube'
_diffrn_source_type 'SuperNova (Cu) X-ray Source'
_exptl_absorpt_coefficient_mu 11.370
_exptl_absorpt_correction_T_max 1.00000
_exptl_absorpt_correction_T_min 0.75276
_exptl_absorpt_correction_type multi-scan
_exptl_absorpt_process_details
;
CrysAlisPro, Agilent Technologies,
Version 1.171.37.34 (release 22-05-2014 CrysAlis171 .NET)
(compiled May 22 2014,16:03:01)
Empirical absorption correction using spherical harmonics,
 implemented in SCALE3 ABSPACK scaling algorithm.
;
_exptl_crystal_colour pale-yellow
_exptl_crystal_density_diffrn 1.862
_exptl_crystal_description prism
_exptl_crystal_F_000 1220
_exptl_crystal_size_max 0.1660
_exptl_crystal_size_mid 0.0754
_exptl_crystal_size_min 0.0428
_refine_diff_density_max 2.022
_refine_diff_density_min -1.313
_refine_diff_density_rms 0.151
_refine_ls_extinction_method none
_refine_ls_goodness_of_fit_ref 0.988
_refine_ls_hydrogen_treatment constr
_refine_ls_matrix_type full
_refine_ls_number_parameters 596
_refine_ls_number_reflns 7972
_refine_ls_number_restraints 0
_refine_ls_restrained_S_all 0.988
_refine_ls_R_factor_all 0.0588
_refine_ls_R_factor_gt 0.0467
_refine_ls_shift/su_max 0.001
_refine_ls_shift/su_mean 0.000
_refine_ls_structure_factor_coef Fsqd
_refine_ls_weighting_details 'w=1/[\s^2^(Fo^2^)+(0.0259P)^2^] where P=(Fo^2^+2Fc^2^)/3'
_refine_ls_weighting_scheme calc
_refine_ls_wR_factor_gt 0.1027
_refine_ls_wR_factor_ref 0.1094
_reflns_Friedel_coverage 0.000
_reflns_number_gt 6739
_reflns_number_total 7972
_reflns_threshold_expression 'I > 2\s(I)'
_cod_data_source_file ic5b02607_si_007.cif
_cod_data_source_block shelx
_cod_original_cell_volume 2236.5(2)
_cod_database_code 4347015
_shelx_shelxl_version_number 2014/7
_chemical_oxdiff_usercomment 'Tims NMR sample repeated on new crystal'
_shelx_space_group_comment
;
The symmetry employed for this shelxl refinement is uniquely defined
by the following loop, which should always be used as a source of
symmetry information in preference to the above space-group names.
They are only intended as comments.
;

loop_
_space_group_symop_operation_xyz
'x, y, z'
'-x, -y, -z'

loop_
_atom_site_label
_atom_site_type_symbol
_atom_site_fract_x
_atom_site_fract_y
_atom_site_fract_z
_atom_site_U_iso_or_equiv
_atom_site_adp_type
_atom_site_occupancy
_atom_site_site_symmetry_order
_atom_site_calc_flag
_atom_site_refinement_flags_posn
_atom_site_refinement_flags_adp
_atom_site_refinement_flags_occupancy
_atom_site_disorder_assembly
_atom_site_disorder_group
C1 C 0.3362(6) 0.7057(5) 0.8968(4) 0.0282(13) Uani 1 1 d . . . . .
H1 H 0.3987 0.6617 0.8732 0.034 Uiso 1 1 calc R U . . .
C2 C 0.3225(6) 0.6710(6) 0.9985(5) 0.0348(15) Uani 1 1 d . . . . .
H2 H 0.3736 0.6042 1.0425 0.042 Uiso 1 1 calc R U . . .
C3 C 0.2305(6) 0.7383(6) 1.0335(5) 0.0355(15) Uani 1 1 d . . . . .
H3 H 0.2211 0.7184 1.1018 0.043 Uiso 1 1 calc R U . . .
C4 C 0.1537(6) 0.8338(6) 0.9671(4) 0.0308(14) Uani 1 1 d . . . . .
H4 H 0.0906 0.8778 0.9902 0.037 Uiso 1 1 calc R U . . .
C5 C 0.1700(5) 0.8655(6) 0.8644(4) 0.0261(12) Uani 1 1 d . . . . .
C6 C 0.0960(5) 0.9638(5) 0.7841(4) 0.0247(12) Uani 1 1 d . . . . .
C7 C 0.1320(5) 0.9759(5) 0.6839(4) 0.0200(11) Uani 1 1 d . . . . .
C8 C 0.0596(5) 1.0648(5) 0.6061(5) 0.0265(12) Uani 1 1 d . . . . .
H8 H 0.0798 1.0749 0.5407 0.032 Uiso 1 1 calc R U . . .
C9 C -0.0398(6) 1.1373(6) 0.6228(5) 0.0319(14) Uani 1 1 d . . . . .
C10 C -0.0766(5) 1.1318(6) 0.7175(5) 0.0324(14) Uani 1 1 d . . . . .
H10 H -0.1439 1.1841 0.7272 0.039 Uiso 1 1 calc R U . . .
C11 C -0.0063(5) 1.0433(6) 0.7961(5) 0.0300(14) Uani 1 1 d . . . . .
C12 C 0.2449(5) 0.9428(5) 0.4569(5) 0.0273(13) Uani 1 1 d . . . . .
H12 H 0.2134 0.8892 0.4746 0.033 Uiso 1 1 calc R U . . .
C13 C 0.2430(6) 1.0091(6) 0.3575(5) 0.0356(15) Uani 1 1 d . . . . .
H13 H 0.2104 1.0011 0.3090 0.043 Uiso 1 1 calc R U . . .
C14 C 0.2911(7) 1.0881(6) 0.3315(5) 0.0388(16) Uani 1 1 d . . . . .
H14 H 0.2927 1.1328 0.2648 0.047 Uiso 1 1 calc R U . . .
C15 C 0.3369(6) 1.1005(6) 0.4056(5) 0.0324(14) Uani 1 1 d . . . . .
H15 H 0.3681 1.1542 0.3887 0.039 Uiso 1 1 calc R U . . .
C16 C 0.3357(5) 1.0312(6) 0.5061(4) 0.0269(13) Uani 1 1 d . . . . .
C17 C 0.3731(5) 1.0385(5) 0.5933(5) 0.0249(12) Uani 1 1 d . . . . .
C18 C 0.3514(5) 0.9675(5) 0.6866(5) 0.0264(12) Uani 1 1 d . . . . .
C19 C 0.3804(5) 0.9696(6) 0.7739(5) 0.0273(13) Uani 1 1 d . . . . .
H19 H 0.3687 0.9216 0.8361 0.033 Uiso 1 1 calc R U . . .
C20 C 0.4274(5) 1.0455(6) 0.7656(5) 0.0296(13) Uani 1 1 d . . . . .
C21 C 0.4502(5) 1.1172(6) 0.6762(5) 0.0301(13) Uani 1 1 d . . . . .
H21 H 0.4825 1.1668 0.6728 0.036 Uiso 1 1 calc R U . . .
C22 C 0.4214(5) 1.1098(6) 0.5918(5) 0.0288(13) Uani 1 1 d . . . . .
C23 C 0.1158(6) 0.7487(6) 0.7073(5) 0.0331(14) Uani 1 1 d . . . . .
H23 H 0.0737 0.8039 0.7307 0.040 Uiso 1 1 calc R U . . .
C24 C 0.0716(6) 0.6727(7) 0.7135(5) 0.0376(16) Uani 1 1 d . . . . .
H24 H 0.0003 0.6776 0.7393 0.045 Uiso 1 1 calc R U . . .
C25 C 0.1343(6) 0.5888(6) 0.6809(5) 0.0382(16) Uani 1 1 d . . . . .
H25 H 0.1064 0.5357 0.6853 0.046 Uiso 1 1 calc R U . . .
C26 C 0.2399(6) 0.5853(6) 0.6413(5) 0.0327(14) Uani 1 1 d . . . . .
H26 H 0.2837 0.5298 0.6188 0.039 Uiso 1 1 calc R U . . .
C27 C 0.2787(5) 0.6648(6) 0.6359(4) 0.0265(13) Uani 1 1 d . . . . .
C28 C 0.3906(6) 0.6646(6) 0.5880(5) 0.0299(13) Uani 1 1 d . . . . .
H28A H 0.4242 0.6013 0.5692 0.036 Uiso 1 1 calc R U . . .
H28B H 0.3757 0.7312 0.5275 0.036 Uiso 1 1 calc R U . . .
C29 C 0.5791(5) 0.5848(5) 0.6812(5) 0.0284(13) Uani 1 1 d . . . . .
H29 H 0.6158 0.5226 0.6656 0.034 Uiso 1 1 calc R U . . .
C30 C 0.6231(5) 0.6191(5) 0.7380(4) 0.0257(12) Uani 1 1 d . . . . .
C31 C 0.7345(5) 0.5686(6) 0.7898(5) 0.0299(13) Uani 1 1 d . . . . .
C32 C 0.8212(7) 0.4821(6) 0.7730(6) 0.0419(17) Uani 1 1 d . . . . .
H32 H 0.8093 0.4585 0.7259 0.050 Uiso 1 1 calc R U . . .
C33 C 0.9254(7) 0.4301(8) 0.8250(8) 0.058(2) Uani 1 1 d . . . . .
H33 H 0.9818 0.3704 0.8143 0.070 Uiso 1 1 calc R U . . .
C34 C 0.9454(8) 0.4662(9) 0.8917(9) 0.070(3) Uani 1 1 d . . . . .
H34 H 1.0154 0.4310 0.9269 0.084 Uiso 1 1 calc R U . . .
C35 C 0.8627(10) 0.5541(9) 0.9070(9) 0.077(4) Uani 1 1 d . . . . .
H35 H 0.8779 0.5801 0.9508 0.092 Uiso 1 1 calc R U . . .
C36 C 0.7545(8) 0.6061(8) 0.8575(7) 0.055(2) Uani 1 1 d . . . . .
H36 H 0.6977 0.6644 0.8699 0.066 Uiso 1 1 calc R U . . .
C37 C -0.2442(7) 0.9148(7) 0.9763(6) 0.0417(17) Uani 1 1 d . . . . .
H37 H -0.3094 0.8927 1.0005 0.050 Uiso 1 1 calc R U . . .
C38 C 0.4094(8) 0.3234(8) 0.8811(6) 0.0491(19) Uani 1 1 d . . . . .
H38 H 0.4722 0.3141 0.8359 0.059 Uiso 1 1 calc R U . . .
N1 N 0.2631(4) 0.8003(4) 0.8307(4) 0.0240(10) Uani 1 1 d . . . . .
N2 N 0.2907(4) 0.9524(4) 0.5299(4) 0.0247(10) Uani 1 1 d . . . . .
N3 N 0.2179(4) 0.7468(4) 0.6688(4) 0.0237(10) Uani 1 1 d . . . . .
N4 N 0.4720(4) 0.6598(4) 0.6528(4) 0.0234(10) Uani 1 1 d . . . . .
N5 N 0.4477(4) 0.7392(4) 0.6890(3) 0.0228(10) Uani 1 1 d . . . . .
N6 N 0.5408(4) 0.7131(5) 0.7419(4) 0.0250(10) Uani 1 1 d . . . . .
F1 F 0.4546(4) 1.0491(4) 0.8508(3) 0.0407(10) Uani 1 1 d . . . . .
F2 F 0.4445(4) 1.1797(4) 0.5026(3) 0.0409(10) Uani 1 1 d . . . . .
F3 F -0.0394(3) 1.0343(4) 0.8893(3) 0.0395(10) Uani 1 1 d . . . . .
F4 F -0.1076(3) 1.2236(4) 0.5447(3) 0.0412(10) Uani 1 1 d . . . . .
F5 F 0.4924(4) 0.3801(5) 0.6589(4) 0.0633(15) Uani 1 1 d . . . . .
F6 F 0.6514(4) 0.3111(4) 0.7541(3) 0.0490(12) Uani 1 1 d . . . . .
F7 F 0.6432(4) 0.2331(4) 0.6492(3) 0.0387(9) Uani 1 1 d . . . . .
F8 F 0.6496(5) 0.4049(4) 0.5855(4) 0.0574(14) Uani 1 1 d . . . . .
Cl1 Cl -0.16982(18) 0.89739(18) 1.07990(13) 0.0459(4) Uani 1 1 d . . . . .
Cl2 Cl -0.29454(16) 1.05124(18) 0.89027(16) 0.0502(5) Uani 1 1 d . . . . .
Cl3 Cl -0.1519(3) 0.8257(2) 0.91857(16) 0.0650(6) Uani 1 1 d . . . . .
Cl4 Cl 0.45583(17) 0.21681(17) 1.00037(14) 0.0474(4) Uani 1 1 d . . . . .
Cl5 Cl 0.3696(2) 0.45470(18) 0.88768(16) 0.0615(6) Uani 1 1 d . . . . .
Cl6 Cl 0.2936(2) 0.31536(18) 0.83423(15) 0.0563(5) Uani 1 1 d . . . . .
Cl7 Cl 0.8809(3) 0.6850(2) 0.54243(17) 0.0666(7) Uani 1 1 d . . . . .
Cl8 Cl 0.7740(3) 0.5780(4) 0.4790(3) 0.0962(12) Uani 1 1 d . . . . .
Cl9 Cl 0.9416(6) 0.6526(6) 0.3547(5) 0.084(2) Uani 0.530(9) 1 d . . P A 1
C39 C 0.8338(16) 0.6870(17) 0.4363(13) 0.044(4) Uani 0.530(9) 1 d . . P A 1
H39 H 0.7744 0.7597 0.4004 0.053 Uiso 0.530(9) 1 calc R U P A 1
Cl9A Cl 0.8601(5) 0.7265(5) 0.3360(3) 0.0609(19) Uani 0.470(9) 1 d . . P A 2
C39A C 0.888(2) 0.621(2) 0.463(2) 0.066(6) Uani 0.470(9) 1 d . . P A 2
H39A H 0.9614 0.5598 0.4702 0.079 Uiso 0.470(9) 1 calc R U P A 2
Ir1 Ir 0.28393(2) 0.86305(2) 0.67975(2) 0.02152(8) Uani 1 1 d . . . . .
B1 B 0.6086(6) 0.3319(7) 0.6607(5) 0.0284(15) Uani 1 1 d . . . . .

loop_
_atom_site_aniso_label
_atom_site_aniso_U_11
_atom_site_aniso_U_22
_atom_site_aniso_U_33
_atom_site_aniso_U_23
_atom_site_aniso_U_13
_atom_site_aniso_U_12
C1 0.031(3) 0.024(3) 0.024(3) -0.003(2) 0.001(2) -0.012(3)
C2 0.034(3) 0.031(4) 0.027(3) -0.001(3) -0.005(3) -0.009(3)
C3 0.043(4) 0.041(4) 0.027(3) -0.011(3) 0.002(3) -0.022(3)
C4 0.040(4) 0.037(4) 0.019(3) -0.013(3) 0.004(2) -0.016(3)
C5 0.028(3) 0.030(3) 0.024(3) -0.010(3) 0.000(2) -0.015(3)
C6 0.026(3) 0.027(3) 0.024(3) -0.014(3) 0.004(2) -0.008(3)
C7 0.024(3) 0.025(3) 0.018(2) -0.010(2) 0.001(2) -0.014(2)
C8 0.024(3) 0.019(3) 0.031(3) -0.007(2) -0.001(2) -0.004(2)
C9 0.026(3) 0.034(4) 0.032(3) -0.007(3) -0.007(3) -0.012(3)
C10 0.024(3) 0.030(4) 0.039(3) -0.015(3) 0.000(3) -0.003(3)
C11 0.024(3) 0.042(4) 0.029(3) -0.022(3) 0.003(2) -0.008(3)
C12 0.032(3) 0.022(3) 0.028(3) -0.012(3) 0.003(2) -0.010(3)
C13 0.050(4) 0.028(4) 0.025(3) -0.012(3) -0.001(3) -0.009(3)
C14 0.056(5) 0.028(4) 0.024(3) -0.006(3) 0.004(3) -0.013(3)
C15 0.044(4) 0.029(4) 0.028(3) -0.010(3) 0.011(3) -0.021(3)
C16 0.029(3) 0.032(4) 0.022(3) -0.015(3) 0.007(2) -0.011(3)
C17 0.023(3) 0.024(3) 0.029(3) -0.011(3) 0.004(2) -0.010(2)
C18 0.021(3) 0.018(3) 0.031(3) -0.010(2) 0.002(2) 0.002(2)
C19 0.027(3) 0.027(3) 0.029(3) -0.012(3) 0.001(2) -0.008(3)
C20 0.027(3) 0.030(4) 0.036(3) -0.018(3) -0.002(2) -0.008(3)
C21 0.028(3) 0.029(3) 0.043(4) -0.017(3) 0.002(3) -0.017(3)
C22 0.026(3) 0.028(3) 0.033(3) -0.011(3) 0.006(2) -0.012(3)
C23 0.028(3) 0.041(4) 0.031(3) -0.018(3) 0.002(3) -0.011(3)
C24 0.035(4) 0.044(4) 0.039(4) -0.012(3) 0.000(3) -0.024(3)
C25 0.044(4) 0.024(4) 0.045(4) -0.005(3) -0.019(3) -0.014(3)
C26 0.035(3) 0.018(3) 0.040(3) -0.009(3) -0.013(3) -0.004(3)
C27 0.032(3) 0.027(3) 0.020(3) -0.007(2) -0.005(2) -0.011(3)
C28 0.036(3) 0.033(4) 0.026(3) -0.018(3) 0.001(3) -0.010(3)
C29 0.025(3) 0.020(3) 0.036(3) -0.012(3) 0.004(2) -0.003(2)
C30 0.027(3) 0.018(3) 0.024(3) -0.003(2) 0.001(2) -0.006(2)
C31 0.025(3) 0.025(3) 0.036(3) -0.006(3) 0.001(3) -0.011(3)
C32 0.038(4) 0.030(4) 0.053(4) -0.019(3) 0.002(3) -0.005(3)
C33 0.029(4) 0.045(5) 0.084(6) -0.021(5) -0.004(4) 0.001(4)
C34 0.041(5) 0.058(6) 0.101(8) -0.020(6) -0.030(5) -0.010(5)
C35 0.075(7) 0.058(7) 0.097(8) -0.037(6) -0.044(6) -0.004(6)
C36 0.052(5) 0.043(5) 0.067(5) -0.025(4) -0.020(4) -0.005(4)
C37 0.047(4) 0.037(4) 0.042(4) -0.017(3) 0.001(3) -0.016(4)
C38 0.055(5) 0.050(5) 0.045(4) -0.015(4) -0.005(4) -0.023(4)
N1 0.021(2) 0.025(3) 0.027(2) -0.009(2) -0.0004(19) -0.011(2)
N2 0.026(2) 0.020(3) 0.031(3) -0.014(2) 0.004(2) -0.008(2)
N3 0.030(3) 0.019(3) 0.026(2) -0.009(2) -0.003(2) -0.011(2)
N4 0.026(3) 0.022(3) 0.027(2) -0.014(2) 0.003(2) -0.010(2)
N5 0.027(2) 0.026(3) 0.022(2) -0.012(2) 0.0028(19) -0.014(2)
N6 0.021(2) 0.024(3) 0.026(2) -0.008(2) -0.0018(19) -0.007(2)
F1 0.050(2) 0.042(2) 0.041(2) -0.0189(19) -0.0078(18) -0.023(2)
F2 0.055(3) 0.037(2) 0.036(2) -0.0077(18) 0.0080(18) -0.031(2)
F3 0.031(2) 0.052(3) 0.033(2) -0.025(2) 0.0040(16) -0.0060(19)
F4 0.032(2) 0.038(2) 0.038(2) -0.0082(18) -0.0060(17) -0.0026(18)
F5 0.030(2) 0.068(4) 0.069(3) -0.029(3) -0.005(2) 0.007(2)
F6 0.066(3) 0.044(3) 0.037(2) -0.021(2) -0.017(2) -0.011(2)
F7 0.051(2) 0.030(2) 0.041(2) -0.0177(18) -0.0002(18) -0.0151(19)
F8 0.100(4) 0.047(3) 0.047(2) -0.027(2) 0.026(3) -0.047(3)
Cl1 0.0555(11) 0.0527(11) 0.0374(8) -0.0189(8) 0.0022(7) -0.0270(9)
Cl2 0.0354(9) 0.0407(11) 0.0608(11) -0.0080(9) -0.0042(8) -0.0113(8)
Cl3 0.1013(19) 0.0447(12) 0.0443(10) -0.0239(9) -0.0029(11) -0.0143(12)
Cl4 0.0473(10) 0.0390(10) 0.0435(9) -0.0059(8) -0.0103(8) -0.0110(8)
Cl5 0.0932(17) 0.0358(10) 0.0535(11) -0.0085(9) -0.0267(11) -0.0233(11)
Cl6 0.0763(14) 0.0387(10) 0.0507(10) -0.0008(8) -0.0239(10) -0.0282(10)
Cl7 0.1028(19) 0.0599(14) 0.0510(11) -0.0171(10) -0.0158(12) -0.0438(14)
Cl8 0.113(2) 0.162(3) 0.105(2) -0.102(2) 0.0552(19) -0.105(3)
Cl9 0.091(5) 0.082(5) 0.093(4) -0.051(4) 0.051(4) -0.044(4)
C39 0.046(9) 0.040(10) 0.053(9) -0.021(8) 0.009(7) -0.022(8)
Cl9A 0.061(4) 0.081(4) 0.047(2) -0.034(2) 0.009(2) -0.026(3)
C39A 0.076(17) 0.065(17) 0.083(16) -0.047(15) 0.020(14) -0.038(15)
Ir1 0.02350(13) 0.02022(13) 0.02096(12) -0.00866(9) 0.00058(8) -0.00764(10)
B1 0.031(4) 0.026(4) 0.024(3) -0.009(3) 0.000(3) -0.008(3)

loop_
_atom_type_symbol
_atom_type_description
_atom_type_scat_dispersion_real
_atom_type_scat_dispersion_imag
_atom_type_scat_source
C C 0.0181 0.0091 'International Tables Vol C Tables 4.2.6.8 and 6.1.1.4'
H H 0.0000 0.0000 'International Tables Vol C Tables 4.2.6.8 and 6.1.1.4'
N N 0.0311 0.0180 'International Tables Vol C Tables 4.2.6.8 and 6.1.1.4'
F F 0.0727 0.0534 'International Tables Vol C Tables 4.2.6.8 and 6.1.1.4'
Cl Cl 0.3639 0.7018 'International Tables Vol C Tables 4.2.6.8 and 6.1.1.4'
Ir Ir -4.7710 6.5667 'International Tables Vol C Tables 4.2.6.8 and 6.1.1.4'
B B 0.0090 0.0039 'International Tables Vol C Tables 4.2.6.8 and 6.1.1.4'

loop_
_geom_angle_atom_site_label_1
_geom_angle_atom_site_label_2
_geom_angle_atom_site_label_3
_geom_angle
N1 C1 C2 122.7(6)
N1 C1 H1 118.6
C2 C1 H1 118.6
C1 C2 C3 118.4(6)
C1 C2 H2 120.8
C3 C2 H2 120.8
C4 C3 C2 119.7(6)
C4 C3 H3 120.1
C2 C3 H3 120.1
C3 C4 C5 120.1(6)
C3 C4 H4 120.0
C5 C4 H4 120.0
N1 C5 C4 119.7(6)
N1 C5 C6 113.3(5)
C4 C5 C6 126.9(6)
C11 C6 C7 118.5(6)
C11 C6 C5 125.9(5)
C7 C6 C5 115.6(5)
C8 C7 C6 116.7(6)
C8 C7 Ir1 129.7(4)
C6 C7 Ir1 113.5(4)
C9 C8 C7 121.8(6)
C9 C8 H8 119.1
C7 C8 H8 119.1
F4 C9 C8 119.9(6)
F4 C9 C10 116.2(6)
C8 C9 C10 123.8(6)
C11 C10 C9 115.3(6)
C11 C10 H10 122.4
C9 C10 H10 122.4
F3 C11 C10 117.2(6)
F3 C11 C6 119.0(6)
C10 C11 C6 123.8(6)
N2 C12 C13 122.7(6)
N2 C12 H12 118.7
C13 C12 H12 118.7
C12 C13 C14 118.3(6)
C12 C13 H13 120.8
C14 C13 H13 120.8
C13 C14 C15 119.9(6)
C13 C14 H14 120.1
C15 C14 H14 120.1
C14 C15 C16 119.5(6)
C14 C15 H15 120.2
C16 C15 H15 120.2
N2 C16 C15 119.7(6)
N2 C16 C17 113.8(5)
C15 C16 C17 126.3(6)
C22 C17 C18 118.1(6)
C22 C17 C16 126.6(6)
C18 C17 C16 115.2(6)
C19 C18 C17 120.1(6)
C19 C18 Ir1 125.2(5)
C17 C18 Ir1 114.7(4)
C20 C19 C18 118.0(6)
C20 C19 H19 121.0
C18 C19 H19 121.0
F1 C20 C19 118.3(6)
F1 C20 C21 117.4(6)
C19 C20 C21 124.3(6)
C20 C21 C22 115.0(6)
C20 C21 H21 122.5
C22 C21 H21 122.5
C17 C22 F2 119.9(6)
C17 C22 C21 124.4(6)
F2 C22 C21 115.7(6)
N3 C23 C24 122.9(6)
N3 C23 H23 118.5
C24 C23 H23 118.5
C23 C24 C25 119.2(7)
C23 C24 H24 120.4
C25 C24 H24 120.4
C24 C25 C26 118.6(6)
C24 C25 H25 120.7
C26 C25 H25 120.7
C27 C26 C25 119.3(6)
C27 C26 H26 120.4
C25 C26 H26 120.4
N3 C27 C26 122.2(6)
N3 C27 C28 118.5(6)
C26 C27 C28 119.3(6)
N4 C28 C27 113.3(5)
N4 C28 H28A 108.9
C27 C28 H28A 108.9
N4 C28 H28B 108.9
C27 C28 H28B 108.9
H28A C28 H28B 107.7
N4 C29 C30 105.9(5)
N4 C29 H29 127.1
C30 C29 H29 127.1
N6 C30 C29 107.5(5)
N6 C30 C31 122.4(6)
C29 C30 C31 130.1(6)
C32 C31 C36 119.0(7)
C32 C31 C30 120.5(6)
C36 C31 C30 120.5(7)
C31 C32 C33 121.1(8)
C31 C32 H32 119.4
C33 C32 H32 119.4
C34 C33 C32 120.1(9)
C34 C33 H33 119.9
C32 C33 H33 119.9
C33 C34 C35 119.9(8)
C33 C34 H34 120.1
C35 C34 H34 120.1
C34 C35 C36 121.1(9)
C34 C35 H35 119.5
C36 C35 H35 119.5
C31 C36 C35 118.7(9)
C31 C36 H36 120.6
C35 C36 H36 120.6
Cl2 C37 Cl1 112.3(4)
Cl2 C37 Cl3 110.1(4)
Cl1 C37 Cl3 108.8(4)
Cl2 C37 H37 108.5
Cl1 C37 H37 108.5
Cl3 C37 H37 108.5
Cl6 C38 Cl4 110.1(5)
Cl6 C38 Cl5 110.3(5)
Cl4 C38 Cl5 110.0(4)
Cl6 C38 H38 108.8
Cl4 C38 H38 108.8
Cl5 C38 H38 108.8
C1 N1 C5 119.3(5)
C1 N1 Ir1 124.9(4)
C5 N1 Ir1 115.6(4)
C12 N2 C16 119.9(5)
C12 N2 Ir1 123.6(4)
C16 N2 Ir1 116.3(4)
C23 N3 C27 117.7(6)
C23 N3 Ir1 118.0(4)
C27 N3 Ir1 123.9(4)
C29 N4 N5 110.6(5)
C29 N4 C28 127.9(5)
N5 N4 C28 121.4(5)
N6 N5 N4 106.6(5)
N6 N5 Ir1 128.3(4)
N4 N5 Ir1 124.4(4)
N5 N6 C30 109.4(5)
Cl7 C39 Cl9 114.8(10)
Cl7 C39 Cl8 106.0(9)
Cl9 C39 Cl8 106.0(10)
Cl7 C39 H39 110.0
Cl9 C39 H39 110.0
Cl8 C39 H39 110.0
Cl7 C39A Cl8 110.6(13)
Cl7 C39A Cl9A 107.9(14)
Cl8 C39A Cl9A 102.7(15)
Cl7 C39A H39A 111.8
Cl8 C39A H39A 111.8
Cl9A C39A H39A 111.8
C7 Ir1 C18 86.9(2)
C7 Ir1 N1 81.2(2)
C18 Ir1 N1 93.8(2)
C7 Ir1 N2 90.7(2)
C18 Ir1 N2 79.9(2)
N1 Ir1 N2 170.1(2)
C7 Ir1 N5 174.94(19)
C18 Ir1 N5 91.7(2)
N1 Ir1 N5 94.0(2)
N2 Ir1 N5 93.84(19)
C7 Ir1 N3 95.5(2)
C18 Ir1 N3 177.3(2)
N1 Ir1 N3 87.73(19)
N2 Ir1 N3 98.89(19)
N5 Ir1 N3 85.98(19)
F5 B1 F7 111.2(6)
F5 B1 F8 109.1(7)
F7 B1 F8 110.4(6)
F5 B1 F6 108.0(6)
F7 B1 F6 108.7(6)
F8 B1 F6 109.4(6)

loop_
_geom_bond_atom_site_label_1
_geom_bond_atom_site_label_2
_geom_bond_distance
C1 N1 1.341(8)
C1 C2 1.381(9)
C1 H1 0.9300
C2 C3 1.388(10)
C2 H2 0.9300
C3 C4 1.367(10)
C3 H3 0.9300
C4 C5 1.402(8)
C4 H4 0.9300
C5 N1 1.371(8)
C5 C6 1.460(9)
C6 C11 1.401(9)
C6 C7 1.447(7)
C7 C8 1.387(8)
C7 Ir1 1.987(6)
C8 C9 1.355(10)
C8 H8 0.9300
C9 F4 1.355(8)
C9 C10 1.391(10)
C10 C11 1.381(10)
C10 H10 0.9300
C11 F3 1.352(7)
C12 N2 1.356(8)
C12 C13 1.375(9)
C12 H12 0.9300
C13 C14 1.387(11)
C13 H13 0.9300
C14 C15 1.391(10)
C14 H14 0.9300
C15 C16 1.406(9)
C15 H15 0.9300
C16 N2 1.360(9)
C16 C17 1.471(8)
C17 C22 1.371(9)
C17 C18 1.406(9)
C18 C19 1.390(9)
C18 Ir1 2.025(7)
C19 C20 1.386(9)
C19 H19 0.9300
C20 F1 1.359(7)
C20 C21 1.381(10)
C21 C22 1.385(9)
C21 H21 0.9300
C22 F2 1.369(8)
C23 N3 1.351(8)
C23 C24 1.371(10)
C23 H23 0.9300
C24 C25 1.384(11)
C24 H24 0.9300
C25 C26 1.393(11)
C25 H25 0.9300
C26 C27 1.375(9)
C26 H26 0.9300
C27 N3 1.359(8)
C27 C28 1.513(9)
C28 N4 1.454(7)
C28 H28A 0.9700
C28 H28B 0.9700
C29 N4 1.347(8)
C29 C30 1.379(9)
C29 H29 0.9300
C30 N6 1.357(8)
C30 C31 1.460(9)
C31 C32 1.382(10)
C31 C36 1.387(11)
C32 C33 1.383(11)
C32 H32 0.9300
C33 C34 1.361(15)
C33 H33 0.9300
C34 C35 1.364(16)
C34 H34 0.9300
C35 C36 1.409(12)
C35 H35 0.9300
C36 H36 0.9300
C37 Cl2 1.735(8)
C37 Cl1 1.768(7)
C37 Cl3 1.778(8)
C37 H37 0.9800
C38 Cl6 1.763(8)
C38 Cl4 1.763(9)
C38 Cl5 1.773(9)
C38 H38 0.9800
N1 Ir1 2.053(5)
N2 Ir1 2.057(5)
N3 Ir1 2.193(5)
N4 N5 1.349(7)
N5 N6 1.340(7)
N5 Ir1 2.116(5)
F5 B1 1.366(9)
F6 B1 1.409(8)
F7 B1 1.373(9)
F8 B1 1.390(9)
Cl7 C39 1.719(17)
Cl7 C39A 1.72(2)
Cl8 C39A 1.75(2)
Cl8 C39 1.846(17)
Cl9 C39 1.764(18)
C39 H39 0.9800
Cl9A C39A 1.82(3)
C39A H39A 0.9800

loop_
_geom_torsion_atom_site_label_1
_geom_torsion_atom_site_label_2
_geom_torsion_atom_site_label_3
_geom_torsion_atom_site_label_4
_geom_torsion
N1 C1 C2 C3 -1.5(11)
C1 C2 C3 C4 2.8(11)
C2 C3 C4 C5 -2.1(11)
C3 C4 C5 N1 0.1(10)
C3 C4 C5 C6 179.4(6)
N1 C5 C6 C11 178.1(6)
C4 C5 C6 C11 -1.2(11)
N1 C5 C6 C7 0.3(8)
C4 C5 C6 C7 -179.0(6)
C11 C6 C7 C8 -1.9(9)
C5 C6 C7 C8 176.1(5)
C11 C6 C7 Ir1 175.8(5)
C5 C6 C7 Ir1 -6.2(7)
C6 C7 C8 C9 0.4(9)
Ir1 C7 C8 C9 -176.9(5)
C7 C8 C9 F4 179.3(6)
C7 C8 C9 C10 1.9(11)
F4 C9 C10 C11 -179.9(6)
C8 C9 C10 C11 -2.4(11)
C9 C10 C11 F3 -179.4(6)
C9 C10 C11 C6 0.7(11)
C7 C6 C11 F3 -178.4(6)
C5 C6 C11 F3 3.8(10)
C7 C6 C11 C10 1.4(10)
C5 C6 C11 C10 -176.4(7)
N2 C12 C13 C14 0.6(10)
C12 C13 C14 C15 -1.6(11)
C13 C14 C15 C16 1.1(11)
C14 C15 C16 N2 0.5(10)
C14 C15 C16 C17 -175.4(7)
N2 C16 C17 C22 180.0(6)
C15 C16 C17 C22 -3.9(11)
N2 C16 C17 C18 -3.0(8)
C15 C16 C17 C18 173.1(6)
C22 C17 C18 C19 -1.0(9)
C16 C17 C18 C19 -178.3(6)
C22 C17 C18 Ir1 -178.4(5)
C16 C17 C18 Ir1 4.3(7)
C17 C18 C19 C20 1.9(9)
Ir1 C18 C19 C20 179.1(5)
C18 C19 C20 F1 179.1(6)
C18 C19 C20 C21 -1.8(10)
F1 C20 C21 C22 179.7(6)
C19 C20 C21 C22 0.7(10)
C18 C17 C22 F2 179.5(5)
C16 C17 C22 F2 -3.5(10)
C18 C17 C22 C21 -0.2(10)
C16 C17 C22 C21 176.7(6)
C20 C21 C22 C17 0.4(10)
C20 C21 C22 F2 -179.4(6)
N3 C23 C24 C25 1.3(11)
C23 C24 C25 C26 -1.0(10)
C24 C25 C26 C27 0.1(10)
C25 C26 C27 N3 0.6(9)
C25 C26 C27 C28 -176.8(6)
N3 C27 C28 N4 58.0(8)
C26 C27 C28 N4 -124.4(6)
N4 C29 C30 N6 0.2(7)
N4 C29 C30 C31 178.5(6)
N6 C30 C31 C32 -171.0(7)
C29 C30 C31 C32 10.9(11)
N6 C30 C31 C36 9.6(11)
C29 C30 C31 C36 -168.5(8)
C36 C31 C32 C33 2.4(13)
C30 C31 C32 C33 -177.0(8)
C31 C32 C33 C34 -2.2(15)
C32 C33 C34 C35 -0.3(19)
C33 C34 C35 C36 2(2)
C32 C31 C36 C35 -0.3(14)
C30 C31 C36 C35 179.1(9)
C34 C35 C36 C31 -2.1(19)
C2 C1 N1 C5 -0.5(10)
C2 C1 N1 Ir1 175.3(5)
C4 C5 N1 C1 1.2(9)
C6 C5 N1 C1 -178.1(5)
C4 C5 N1 Ir1 -174.9(5)
C6 C5 N1 Ir1 5.7(7)
C13 C12 N2 C16 1.0(9)
C13 C12 N2 Ir1 175.1(5)
C15 C16 N2 C12 -1.5(9)
C17 C16 N2 C12 174.9(5)
C15 C16 N2 Ir1 -176.1(5)
C17 C16 N2 Ir1 0.3(7)
C24 C23 N3 C27 -0.6(9)
C24 C23 N3 Ir1 -173.4(5)
C26 C27 N3 C23 -0.3(9)
C28 C27 N3 C23 177.1(5)
C26 C27 N3 Ir1 172.0(4)
C28 C27 N3 Ir1 -10.6(7)
C30 C29 N4 N5 0.3(7)
C30 C29 N4 C28 176.9(6)
C27 C28 N4 C29 124.1(7)
C27 C28 N4 N5 -59.6(8)
C29 N4 N5 N6 -0.6(7)
C28 N4 N5 N6 -177.5(5)
C29 N4 N5 Ir1 -172.0(4)
C28 N4 N5 Ir1 11.2(7)
N4 N5 N6 C30 0.7(6)
Ir1 N5 N6 C30 171.6(4)
C29 C30 N6 N5 -0.6(7)
C31 C30 N6 N5 -179.0(5)
